data_4511533
loop_
_publ_author_name
'Guzm\'an-Perc\'astegui, Edmundo'
'Alvarado-Rodr\'iguez, Jos\'e G.'
'Cruz-Borbolla, Juli\'an'
'Andrade-L\'opez, Noem\'i'
'V\'azquez-Garc\'ia, Rosa A.'
'Nava-Galindo, Rigo N.'
'Pandiyan, Thangarasu'

_publ_contact_author 'Jose Guadalupe Alvarado Rodriguez'
_publ_section_title
;
 Subtle C--H&#x00B7;&#x00B7;&#x00B7;Hal (Hal = Cl, Br) Bonding as
 Predominant Synthon in the Assembly of Supramolecular Architectures Based
 on Luminescent Tin(IV) Complexes. Crystallography, Hirshfeld Surfaces,
 DFT Calculations, and Fluorescence
;
_journal_issue 8
_journal_name_full 'Crystal Growth &amp; Design'
_journal_page_first 3742
_journal_paper_doi 10.1021/cg401818k
_journal_volume 14
_journal_year 2014
_chemical_formula_moiety 'C12 H9 Br3 N2 O Sn, C2 H3 N'
_chemical_formula_sum 'C12 H9 Br3 N O2 Sn'
_chemical_formula_weight 557.62
_space_group_crystal_system monoclinic
_space_group_IT_number 14
_space_group_name_Hall '-P 2yn'
_space_group_name_H-M_alt 'P 1 21/n 1'
_symmetry_space_group_name_Hall '-P 2yn'
_symmetry_space_group_name_H-M 'P 1 21/n 1'
_atom_sites_solution_hydrogens geom
_atom_sites_solution_primary direct
_atom_sites_solution_secondary difmap
_audit_creation_method
;
  Olex2 1.2
  (compiled May  9 2012 12:37:22, GUI svn.r4230)
;
_cell_angle_alpha 90.00
_cell_angle_beta 93.750(3)
_cell_angle_gamma 90.00
_cell_formula_units_Z 4
_cell_length_a 8.5178(3)
_cell_length_b 20.4772(7)
_cell_length_c 10.4144(4)
_cell_measurement_reflns_used 6806
_cell_measurement_temperature 293(2)
_cell_measurement_theta_max 26.3144
_cell_measurement_theta_min 2.9892
_cell_volume 1812.60(11)
_computing_cell_refinement
;
CrysAlisPro, Agilent Technologies,
Version 1.171.35.15 (release 03-08-2011 CrysAlis171 .NET)
(compiled Aug  3 2011,13:03:54)
;
_computing_data_collection
;
CrysAlisPro, Agilent Technologies,
Version 1.171.35.15 (release 03-08-2011 CrysAlis171 .NET)
(compiled Aug  3 2011,13:03:54)
;
_computing_data_reduction
;
CrysAlisPro, Agilent Technologies,
Version 1.171.35.15 (release 03-08-2011 CrysAlis171 .NET)
(compiled Aug  3 2011,13:03:54)
;
_computing_structure_refinement
;
XL, G.M. Sheldrick, Acta Cryst.
(2008). A64, 112-122
;
_computing_structure_solution
;
XS, G.M. Sheldrick, Acta Cryst.
(2008). A64, 112-122
;
_diffrn_ambient_temperature 293(2)
_diffrn_detector_area_resol_mean 10.3659
_diffrn_measured_fraction_theta_full 0.997
_diffrn_measured_fraction_theta_max 0.997
_diffrn_measurement_details
;
  1 omega  -25.00   31.00   1.0000    8.0000
omega____ theta____ kappa____ phi______ frames
    -      -11.0179  -99.0000   30.0000 56

  2 omega  -98.00  -61.00   1.0000    8.0000
omega____ theta____ kappa____ phi______ frames
    -      -11.0179  178.0000    0.0000 37

  3 omega  -32.00   71.00   1.0000    8.0000
omega____ theta____ kappa____ phi______ frames
    -       12.4241   19.0000    0.0000 103

  4 omega  -45.00   68.00   1.0000    8.0000
omega____ theta____ kappa____ phi______ frames
    -      -11.0179   77.0000  -30.0000 113

  5 omega  -25.00    0.00   1.0000    8.0000
omega____ theta____ kappa____ phi______ frames
    -      -11.0179  -99.0000  150.0000 25

  6 omega  -37.00   65.00   1.0000    8.0000
omega____ theta____ kappa____ phi______ frames
    -      -11.0179   37.0000 -120.0000 102
;
_diffrn_measurement_device_type 'Xcalibur, Atlas, Gemini'
_diffrn_measurement_method '\w scans'
_diffrn_orient_matrix_UB_11 0.0621906000
_diffrn_orient_matrix_UB_12 -0.0219374000
_diffrn_orient_matrix_UB_13 0.0175382000
_diffrn_orient_matrix_UB_21 -0.0502563000
_diffrn_orient_matrix_UB_22 -0.0267893000
_diffrn_orient_matrix_UB_23 -0.0161595000
_diffrn_orient_matrix_UB_31 0.0239431000
_diffrn_orient_matrix_UB_32 0.0007635000
_diffrn_orient_matrix_UB_33 -0.0639480000
_diffrn_radiation_monochromator graphite
_diffrn_radiation_type 'Mo K\a'
_diffrn_radiation_wavelength 0.7107
_diffrn_reflns_av_R_equivalents 0.0329
_diffrn_reflns_av_unetI/netI 0.0254
_diffrn_reflns_limit_h_max 10
_diffrn_reflns_limit_h_min -10
_diffrn_reflns_limit_k_max 25
_diffrn_reflns_limit_k_min -25
_diffrn_reflns_limit_l_max 13
_diffrn_reflns_limit_l_min -12
_diffrn_reflns_number 19407
_diffrn_reflns_theta_full 26.37
_diffrn_reflns_theta_max 26.37
_diffrn_reflns_theta_min 3.00
_diffrn_source 'Enhance (Mo) X-ray Source'
_exptl_absorpt_coefficient_mu 8.019
_exptl_absorpt_correction_T_max 0.629
_exptl_absorpt_correction_T_min 0.542
_exptl_absorpt_correction_type analytical
_exptl_absorpt_process_details
;
CrysAlisPro, Agilent Technologies,
Version 1.171.35.15 (release 03-08-2011 CrysAlis171 .NET)
(compiled Aug  3 2011,13:03:54)
Analytical numeric absorption correction using a multifaceted crystal
            model based on expressions derived by R.C. Clark & J.S. Reid.
(Clark, R. C. & Reid, J. S. (1995). Acta Cryst. A51, 887-897)
;
_exptl_crystal_colour red
_exptl_crystal_density_diffrn 2.043
_exptl_crystal_density_method 'not measured'
_exptl_crystal_description Block
_exptl_crystal_F_000 1036
_exptl_crystal_size_max 0.46
_exptl_crystal_size_mid 0.3631
_exptl_crystal_size_min 0.3077
_refine_diff_density_max 2.786
_refine_diff_density_min -1.218
_refine_diff_density_rms 0.115
_refine_ls_extinction_method none
_refine_ls_goodness_of_fit_ref 1.049
_refine_ls_hydrogen_treatment constr
_refine_ls_matrix_type full
_refine_ls_number_parameters 200
_refine_ls_number_reflns 3701
_refine_ls_number_restraints 0
_refine_ls_restrained_S_all 1.049
_refine_ls_R_factor_all 0.0560
_refine_ls_R_factor_gt 0.0414
_refine_ls_shift/su_max 0.001
_refine_ls_shift/su_mean 0.000
_refine_ls_structure_factor_coef Fsqd
_refine_ls_weighting_details 'calc w=1/[\s^2^(Fo^2^)+(0.0352P)^2^+8.4411P] where P=(Fo^2^+2Fc^2^)/3'
_refine_ls_weighting_scheme calc
_refine_ls_wR_factor_gt 0.0908
_refine_ls_wR_factor_ref 0.0973
_reflns_number_gt 3028
_reflns_number_total 3701
_reflns_threshold_expression >2sigma(I)
_cod_data_source_file cg401818k_si_001.cif
_cod_data_source_block 2_[Sn(PyNO)Br3]_CH3CN
_cod_depositor_comments 'Adding full bibliography for 4511532--4511537.cif.'
_cod_original_cell_volume 1812.60(12)
_cod_database_code 4511533
_reflns_odcompleteness_completeness 99.79
_reflns_odcompleteness_iscentric 1
_reflns_odcompleteness_theta 26.32

loop_
_space_group_symop_id
_space_group_symop_operation_xyz
1 'x, y, z'
2 '-x+1/2, y+1/2, -z+1/2'
3 '-x, -y, -z'
4 'x-1/2, -y-1/2, z-1/2'

loop_
_atom_site_label
_atom_site_type_symbol
_atom_site_fract_x
_atom_site_fract_y
_atom_site_fract_z
_atom_site_U_iso_or_equiv
_atom_site_adp_type
_atom_site_occupancy
_atom_site_symmetry_multiplicity
_atom_site_calc_flag
_atom_site_refinement_flags
Sn1 Sn 0.17861(4) 0.403924(19) 0.72366(4) 0.03708(13) Uani 1 1 d .
Br1 Br 0.28574(8) 0.42304(4) 0.50188(7) 0.0559(2) Uani 1 1 d .
Br2 Br 0.05048(8) 0.37194(4) 0.93179(6) 0.0555(2) Uani 1 1 d .
Br3 Br 0.12232(10) 0.52179(3) 0.75469(9) 0.0696(2) Uani 1 1 d .
O1 O 0.4000(5) 0.3895(2) 0.8071(4) 0.0491(11) Uani 1 1 d .
N1 N -0.0412(5) 0.3676(2) 0.6177(5) 0.0388(11) Uani 1 1 d .
N2 N 0.2123(5) 0.2990(2) 0.6931(4) 0.0350(10) Uani 1 1 d .
N3 N 0.4833(14) 0.3825(5) 0.1773(12) 0.141(4) Uani 1 1 d .
C1 C -0.1620(7) 0.4043(4) 0.5768(6) 0.0507(16) Uani 1 1 d .
H1 H -0.1571 0.4493 0.5887 0.061 Uiso 1 1 calc R
C2 C -0.2964(8) 0.3766(5) 0.5162(7) 0.064(2) Uani 1 1 d .
H2 H -0.3789 0.4030 0.4844 0.076 Uiso 1 1 calc R
C3 C -0.3061(8) 0.3110(5) 0.5040(7) 0.061(2) Uani 1 1 d .
H3 H -0.3975 0.2919 0.4674 0.073 Uiso 1 1 calc R
C4 C -0.1795(8) 0.2718(4) 0.5461(6) 0.0507(16) Uani 1 1 d .
H4 H -0.1836 0.2267 0.5366 0.061 Uiso 1 1 calc R
C5 C -0.0468(7) 0.3023(3) 0.6028(5) 0.0390(13) Uani 1 1 d .
C6 C 0.0944(7) 0.2667(3) 0.6436(5) 0.0392(13) Uani 1 1 d .
H6 H 0.0995 0.2216 0.6343 0.047 Uiso 1 1 calc R
C7 C 0.3628(6) 0.2786(3) 0.7377(5) 0.0374(13) Uani 1 1 d .
C8 C 0.4203(8) 0.2155(3) 0.7280(6) 0.0494(16) Uani 1 1 d .
H8 H 0.3571 0.1832 0.6890 0.059 Uiso 1 1 calc R
C9 C 0.5687(9) 0.2007(4) 0.7753(7) 0.0593(19) Uani 1 1 d .
H9 H 0.6075 0.1585 0.7678 0.071 Uiso 1 1 calc R
C10 C 0.6619(9) 0.2492(4) 0.8348(7) 0.061(2) Uani 1 1 d .
H10 H 0.7627 0.2388 0.8681 0.073 Uiso 1 1 calc R
C11 C 0.6081(7) 0.3125(4) 0.8456(6) 0.0501(16) Uani 1 1 d .
H11 H 0.6724 0.3443 0.8852 0.060 Uiso 1 1 calc R
C12 C 0.4550(7) 0.3284(3) 0.7963(6) 0.0401(13) Uani 1 1 d .
C13 C 0.3333(12) 0.4877(5) 0.1356(11) 0.095(3) Uani 1 1 d .
H13A H 0.3299 0.4986 0.0458 0.142 Uiso 1 1 calc R
H13B H 0.3856 0.5219 0.1848 0.142 Uiso 1 1 calc R
H13C H 0.2280 0.4828 0.1619 0.142 Uiso 1 1 calc R
C14 C 0.4167(11) 0.4282(5) 0.1566(10) 0.081(3) Uani 1 1 d .

loop_
_atom_site_aniso_label
_atom_site_aniso_U_11
_atom_site_aniso_U_22
_atom_site_aniso_U_33
_atom_site_aniso_U_23
_atom_site_aniso_U_13
_atom_site_aniso_U_12
Sn1 0.0317(2) 0.0318(2) 0.0472(2) 0.00095(17) -0.00074(16) 0.00141(16)
Br1 0.0445(4) 0.0629(5) 0.0615(4) 0.0151(3) 0.0125(3) 0.0052(3)
Br2 0.0580(4) 0.0633(5) 0.0457(4) -0.0016(3) 0.0080(3) -0.0016(3)
Br3 0.0787(5) 0.0354(4) 0.0953(6) -0.0044(4) 0.0101(4) 0.0075(3)
O1 0.038(2) 0.041(2) 0.066(3) 0.000(2) -0.012(2) -0.0015(19)
N1 0.028(2) 0.044(3) 0.043(3) 0.004(2) 0.002(2) 0.000(2)
N2 0.037(3) 0.037(3) 0.032(2) 0.001(2) 0.0038(19) -0.002(2)
N3 0.139(9) 0.088(7) 0.192(12) -0.049(7) -0.032(8) 0.033(7)
C1 0.038(3) 0.063(4) 0.051(4) 0.009(3) 0.003(3) 0.005(3)
C2 0.033(3) 0.094(6) 0.062(5) 0.013(4) -0.004(3) 0.007(4)
C3 0.037(4) 0.097(6) 0.048(4) -0.002(4) -0.003(3) -0.016(4)
C4 0.047(4) 0.065(4) 0.040(3) -0.005(3) 0.009(3) -0.014(3)
C5 0.041(3) 0.045(3) 0.032(3) -0.001(2) 0.006(2) -0.006(3)
C6 0.048(3) 0.034(3) 0.036(3) -0.003(2) 0.004(3) -0.003(3)
C7 0.037(3) 0.044(3) 0.032(3) 0.004(2) 0.005(2) 0.006(3)
C8 0.059(4) 0.049(4) 0.042(4) 0.001(3) 0.011(3) 0.013(3)
C9 0.065(5) 0.059(5) 0.055(4) 0.011(3) 0.018(4) 0.030(4)
C10 0.049(4) 0.083(6) 0.052(4) 0.021(4) 0.011(3) 0.028(4)
C11 0.037(3) 0.063(4) 0.050(4) 0.014(3) 0.000(3) 0.003(3)
C12 0.036(3) 0.045(3) 0.040(3) 0.010(3) 0.003(2) 0.005(3)
C13 0.088(7) 0.067(6) 0.128(9) -0.012(6) -0.004(6) -0.003(5)
C14 0.076(6) 0.070(6) 0.098(7) -0.025(5) 0.000(5) -0.001(5)

loop_
_atom_type_symbol
_atom_type_description
_atom_type_scat_dispersion_real
_atom_type_scat_dispersion_imag
_atom_type_scat_source
C C 0.0033 0.0016 'International Tables Vol C Tables 4.2.6.8 and 6.1.1.4'
H H 0.0000 0.0000 'International Tables Vol C Tables 4.2.6.8 and 6.1.1.4'
N N 0.0061 0.0033 'International Tables Vol C Tables 4.2.6.8 and 6.1.1.4'
O O 0.0106 0.0060 'International Tables Vol C Tables 4.2.6.8 and 6.1.1.4'
Br Br -0.2901 2.4595 'International Tables Vol C Tables 4.2.6.8 and 6.1.1.4'
Sn Sn -0.6537 1.4246 'International Tables Vol C Tables 4.2.6.8 and 6.1.1.4'

loop_
_geom_angle_atom_site_label_1
_geom_angle_atom_site_label_2
_geom_angle_atom_site_label_3
_geom_angle
Br1 Sn1 Br2 172.33(3)
Br3 Sn1 Br1 92.97(3)
Br3 Sn1 Br2 92.38(3)
O1 Sn1 Br1 91.84(13)
O1 Sn1 Br2 92.03(13)
O1 Sn1 Br3 105.37(12)
O1 Sn1 N1 151.65(18)
O1 Sn1 N2 78.16(17)
N1 Sn1 Br1 86.69(12)
N1 Sn1 Br2 86.76(12)
N1 Sn1 Br3 102.98(13)
N2 Sn1 Br1 87.78(12)
N2 Sn1 Br2 86.54(12)
N2 Sn1 Br3 176.36(12)
N2 Sn1 N1 73.50(17)
C12 O1 Sn1 114.6(4)
C1 N1 Sn1 125.3(4)
C1 N1 C5 120.5(5)
C5 N1 Sn1 114.1(4)
C6 N2 Sn1 117.2(4)
C6 N2 C7 131.0(5)
C7 N2 Sn1 111.7(4)
N1 C1 C2 120.9(7)
C3 C2 C1 119.4(7)
C2 C3 C4 120.1(6)
C5 C4 C3 117.9(7)
N1 C5 C4 121.1(6)
N1 C5 C6 116.4(5)
C4 C5 C6 122.5(6)
N2 C6 C5 118.2(5)
N2 C7 C12 113.8(5)
C8 C7 N2 125.0(6)
C8 C7 C12 121.2(6)
C9 C8 C7 120.3(7)
C8 C9 C10 119.5(7)
C11 C10 C9 121.5(7)
C10 C11 C12 119.4(7)
O1 C12 C7 121.7(5)
O1 C12 C11 120.3(6)
C7 C12 C11 118.0(6)
N3 C14 C13 177.5(12)

loop_
_geom_bond_atom_site_label_1
_geom_bond_atom_site_label_2
_geom_bond_distance
Sn1 Br1 2.5684(8)
Sn1 Br2 2.5744(8)
Sn1 Br3 2.4860(8)
Sn1 O1 2.045(4)
Sn1 N1 2.237(5)
Sn1 N2 2.194(5)
O1 C12 1.343(7)
N1 C1 1.322(8)
N1 C5 1.347(8)
N2 C6 1.282(7)
N2 C7 1.399(7)
N3 C14 1.107(13)
C1 C2 1.392(10)
C2 C3 1.352(11)
C3 C4 1.391(10)
C4 C5 1.388(8)
C5 C6 1.446(8)
C7 C8 1.388(9)
C7 C12 1.402(8)
C8 C9 1.360(9)
C9 C10 1.392(11)
C10 C11 1.382(10)
C11 C12 1.408(8)
C13 C14 1.420(14)

loop_
_geom_torsion_atom_site_label_1
_geom_torsion_atom_site_label_2
_geom_torsion_atom_site_label_3
_geom_torsion_atom_site_label_4
_geom_torsion
Sn1 O1 C12 C7 -3.0(7)
Sn1 O1 C12 C11 177.8(4)
Sn1 N1 C1 C2 -177.4(5)
Sn1 N1 C5 C4 176.0(4)
Sn1 N1 C5 C6 -6.6(6)
Sn1 N2 C6 C5 4.7(6)
Sn1 N2 C7 C8 -177.9(5)
Sn1 N2 C7 C12 2.6(6)
Br1 Sn1 O1 C12 -84.1(4)
Br1 Sn1 N1 C1 -88.0(5)
Br1 Sn1 N1 C5 95.2(4)
Br1 Sn1 N2 C6 -93.2(4)
Br1 Sn1 N2 C7 89.2(3)
Br2 Sn1 O1 C12 89.3(4)
Br2 Sn1 N1 C1 96.0(5)
Br2 Sn1 N1 C5 -80.8(4)
Br2 Sn1 N2 C6 81.6(4)
Br2 Sn1 N2 C7 -96.0(3)
Br3 Sn1 O1 C12 -177.7(4)
Br3 Sn1 N1 C1 4.3(5)
Br3 Sn1 N1 C5 -172.5(4)
Br3 Sn1 N2 C6 9(2)
Br3 Sn1 N2 C7 -168.9(16)
O1 Sn1 N1 C1 -175.8(5)
O1 Sn1 N1 C5 7.5(6)
O1 Sn1 N2 C6 174.4(4)
O1 Sn1 N2 C7 -3.2(3)
N1 Sn1 O1 C12 2.3(6)
N1 Sn1 N2 C6 -6.0(4)
N1 Sn1 N2 C7 176.4(4)
N1 C1 C2 C3 2.8(11)
N1 C5 C6 N2 1.5(8)
N2 Sn1 O1 C12 3.2(4)
N2 Sn1 N1 C1 -176.7(5)
N2 Sn1 N1 C5 6.6(4)
N2 C7 C8 C9 -179.7(5)
N2 C7 C12 O1 0.1(8)
N2 C7 C12 C11 179.3(5)
C1 N1 C5 C4 -0.9(9)
C1 N1 C5 C6 176.5(5)
C1 C2 C3 C4 -3.1(11)
C2 C3 C4 C5 1.4(10)
C3 C4 C5 N1 0.6(9)
C3 C4 C5 C6 -176.6(6)
C4 C5 C6 N2 178.8(5)
C5 N1 C1 C2 -0.8(9)
C6 N2 C7 C8 5.0(9)
C6 N2 C7 C12 -174.6(5)
C7 N2 C6 C5 -178.3(5)
C7 C8 C9 C10 0.7(10)
C8 C7 C12 O1 -179.4(5)
C8 C7 C12 C11 -0.3(8)
C8 C9 C10 C11 -0.9(10)
C9 C10 C11 C12 0.5(10)
C10 C11 C12 O1 179.3(6)
C10 C11 C12 C7 0.1(9)
C12 C7 C8 C9 -0.2(9)
